data_7043365
loop_
_publ_author_name
'Helmdach, Kai'
'D\"ork, Stephan'
'Villinger, Alexander'
'Seidel, Wolfram Willy'

_publ_section_title
;
 Sterically Encumbered Metalla-diphosphines: Unlocking Alkyne Rotation by
 PtII Coordination
;
_journal_name_full 'Dalton Trans.'
_journal_paper_doi 10.1039/C7DT01803G
_journal_year 2017
_chemical_formula_moiety 'C49 H48 B I Mo N6 O5 P2 W'
_chemical_formula_sum 'C49 H48 B I Mo N6 O5 P2 W'
_chemical_formula_weight 1280.37
_chemical_name_systematic
{\m-Bis(diphenylphosphanyl)acetylene}-[(carbonyl){hydridotris(3,4,5-trimethylpyrazolyl)borate}(iodido)-\h2-C,C?-tungsten(II)]-[tetracarbonyl-\k2-P,P?-molybdenum(0)]
_space_group_crystal_system monoclinic
_space_group_IT_number 14
_space_group_name_Hall '-P 2ybc'
_space_group_name_H-M_alt 'P 1 21/c 1'
_symmetry_space_group_name_Hall '-P 2ybc'
_symmetry_space_group_name_H-M 'P 1 21/c 1'
_atom_sites_solution_hydrogens geom
_audit_creation_method SHELXL-2013
_audit_update_record
;
2017-03-30 deposited with the CCDC.
2017-06-16 downloaded from the CCDC.
;
_cell_angle_alpha 90
_cell_angle_beta 94.388(2)
_cell_angle_gamma 90
_cell_formula_units_Z 4
_cell_length_a 13.0382(4)
_cell_length_b 22.1495(6)
_cell_length_c 16.9858(5)
_cell_measurement_reflns_used 9919
_cell_measurement_temperature 173(2)
_cell_measurement_theta_max 32.37
_cell_measurement_theta_min 2.20
_cell_volume 4890.9(2)
_computing_cell_refinement 'Bruker SAINT'
_computing_data_collection 'Bruker APEX2'
_computing_data_reduction 'Bruker SAINT'
_computing_molecular_graphics 'Mercury 2016 '
_computing_publication_material 'SHELXL-2014 (Sheldrick, 2014)'
_computing_structure_refinement 'SHELXL-2014 (Sheldrick, 2014)'
_computing_structure_solution 'SHELXS-97 (Sheldrick 2008)'
_diffrn_ambient_temperature 173(2)
_diffrn_measured_fraction_theta_full 1.000
_diffrn_measured_fraction_theta_max 0.995
_diffrn_measurement_device_type 'Bruker Apex Kappa II-CCD-diffractometer'
_diffrn_measurement_method 'phi and omega scans'
_diffrn_radiation_monochromator graphite
_diffrn_radiation_type MoK\a
_diffrn_radiation_wavelength 0.71073
_diffrn_reflns_av_R_equivalents 0.0468
_diffrn_reflns_av_unetI/netI 0.0427
_diffrn_reflns_Laue_measured_fraction_full 1.000
_diffrn_reflns_Laue_measured_fraction_max 0.995
_diffrn_reflns_limit_h_max 19
_diffrn_reflns_limit_h_min -19
_diffrn_reflns_limit_k_max 33
_diffrn_reflns_limit_k_min -31
_diffrn_reflns_limit_l_max 25
_diffrn_reflns_limit_l_min -25
_diffrn_reflns_number 85411
_diffrn_reflns_point_group_measured_fraction_full 1.000
_diffrn_reflns_point_group_measured_fraction_max 0.995
_diffrn_reflns_theta_full 25.242
_diffrn_reflns_theta_max 32.500
_diffrn_reflns_theta_min 1.514
_diffrn_source 'sealed tube'
_exptl_absorpt_coefficient_mu 3.356
_exptl_absorpt_correction_T_max 0.7464
_exptl_absorpt_correction_T_min 0.5965
_exptl_absorpt_correction_type multi-scan
_exptl_absorpt_process_details '(SADABS; Sheldrick, 2004)'
_exptl_crystal_colour orange
_exptl_crystal_density_diffrn 1.739
_exptl_crystal_description block
_exptl_crystal_F_000 2512
_exptl_crystal_recrystallization_method 'Re-crystallisation from solvent: dichloromethane, n-pentane'
_exptl_crystal_size_max 0.210
_exptl_crystal_size_mid 0.190
_exptl_crystal_size_min 0.050
_refine_diff_density_max 0.999
_refine_diff_density_min -0.923
_refine_diff_density_rms 0.129
_refine_ls_extinction_method none
_refine_ls_goodness_of_fit_ref 1.019
_refine_ls_hydrogen_treatment constr
_refine_ls_matrix_type full
_refine_ls_number_parameters 595
_refine_ls_number_reflns 17625
_refine_ls_number_restraints 0
_refine_ls_restrained_S_all 1.019
_refine_ls_R_factor_all 0.0440
_refine_ls_R_factor_gt 0.0300
_refine_ls_shift/su_max 0.003
_refine_ls_shift/su_mean 0.000
_refine_ls_structure_factor_coef Fsqd
_refine_ls_weighting_details 'w=1/[\s^2^(Fo^2^)+(0.0243P)^2^+4.0596P] where P=(Fo^2^+2Fc^2^)/3'
_refine_ls_weighting_scheme calc
_refine_ls_wR_factor_gt 0.0605
_refine_ls_wR_factor_ref 0.0663
_reflns_Friedel_coverage 0.000
_reflns_number_gt 14426
_reflns_number_total 17625
_reflns_threshold_expression 'I > 2\s(I)'
_cod_data_source_file c7dt01803g2.cif
_cod_data_source_block kh223
_cod_database_code 7043365
_shelx_space_group_comment
;
The symmetry employed for this shelxl refinement is uniquely defined
by the following loop, which should always be used as a source of
symmetry information in preference to the above space-group names.
They are only intended as comments.
;
_shelx_estimated_absorpt_t_min 0.539
_shelx_estimated_absorpt_t_max 0.850
_shelxl_version_number 2014-3

loop_
_space_group_symop_operation_xyz
'x, y, z'
'-x, y+1/2, -z+1/2'
'-x, -y, -z'
'x, -y-1/2, z-1/2'

loop_
_atom_site_label
_atom_site_type_symbol
_atom_site_fract_x
_atom_site_fract_y
_atom_site_fract_z
_atom_site_U_iso_or_equiv
_atom_site_adp_type
_atom_site_occupancy
_atom_site_site_symmetry_order
_atom_site_calc_flag
_atom_site_refinement_flags_posn
_atom_site_refinement_flags_adp
I1 I 0.03367(2) 0.65540(2) 0.35972(2) 0.02334(4) Uani 1 1 d . .
N2 N 0.15747(15) 0.71151(9) 0.12360(12) 0.0164(4) Uani 1 1 d . .
N1 N 0.17046(15) 0.68888(9) 0.19873(12) 0.0165(4) Uani 1 1 d . .
N3 N -0.03681(14) 0.64384(9) 0.16206(12) 0.0163(4) Uani 1 1 d . .
N6 N 0.12447(16) 0.61514(10) 0.04822(12) 0.0187(4) Uani 1 1 d . .
N4 N -0.02141(15) 0.67484(10) 0.09372(12) 0.0190(4) Uani 1 1 d . .
N5 N 0.11379(15) 0.57248(9) 0.10592(11) 0.0158(4) Uani 1 1 d . .
O3 O 0.64084(17) 0.46873(11) 0.20308(17) 0.0488(7) Uani 1 1 d . .
C9 C 0.22701(18) 0.73049(11) 0.24162(14) 0.0181(5) Uani 1 1 d . .
O7 O -0.04944(15) 0.49514(9) 0.26210(13) 0.0319(5) Uani 1 1 d . .
C10 C 0.24905(18) 0.77946(11) 0.19388(15) 0.0201(5) Uani 1 1 d . .
C20 C 0.1144(2) 0.45933(12) 0.11291(16) 0.0247(5) Uani 1 1 d . .
H20A H 0.1263 0.4260 0.0767 0.037 Uiso 1 1 calc R U
H20B H 0.1646 0.4572 0.1588 0.037 Uiso 1 1 calc R U
H20C H 0.0447 0.4562 0.1304 0.037 Uiso 1 1 calc R U
C21 C 0.12576(18) 0.51798(11) 0.07144(14) 0.0188(5) Uani 1 1 d . .
C15 C -0.13893(18) 0.64747(11) 0.17197(14) 0.0188(5) Uani 1 1 d . .
C7 C 0.00653(19) 0.53289(12) 0.24825(15) 0.0210(5) Uani 1 1 d . .
C11 C 0.20520(18) 0.76587(11) 0.11950(15) 0.0186(5) Uani 1 1 d . .
C17 C -0.1123(2) 0.69718(13) 0.06252(16) 0.0251(5) Uani 1 1 d . .
C16 C -0.1882(2) 0.68080(13) 0.11071(17) 0.0255(5) Uani 1 1 d . .
C8 C 0.2642(2) 0.72380(12) 0.32622(15) 0.0244(5) Uani 1 1 d . .
H8A H 0.3032 0.7598 0.3436 0.037 Uiso 1 1 calc R U
H8B H 0.2052 0.7190 0.3581 0.037 Uiso 1 1 calc R U
H8C H 0.3087 0.6882 0.3326 0.037 Uiso 1 1 calc R U
C22 C 0.1478(2) 0.52573(12) -0.00655(15) 0.0225(5) Uani 1 1 d . .
C23 C 0.1443(2) 0.58734(13) -0.01975(15) 0.0230(5) Uani 1 1 d . .
C12 C 0.2065(2) 0.80077(13) 0.04465(16) 0.0270(6) Uani 1 1 d . .
H12A H 0.2447 0.8384 0.0546 0.040 Uiso 1 1 calc R U
H12B H 0.2398 0.7767 0.0054 0.040 Uiso 1 1 calc R U
H12C H 0.1357 0.8101 0.0247 0.040 Uiso 1 1 calc R U
B1 B 0.0858(2) 0.67956(13) 0.06181(16) 0.0183(5) Uani 1 1 d . .
H1 H 0.0815 0.7027 0.0111 0.022 Uiso 1 1 calc R U
C14 C -0.1917(2) 0.61887(13) 0.23738(16) 0.0257(5) Uani 1 1 d . .
H14A H -0.2653 0.6282 0.2311 0.039 Uiso 1 1 calc R U
H14B H -0.1821 0.5750 0.2358 0.039 Uiso 1 1 calc R U
H14C H -0.1623 0.6346 0.2881 0.039 Uiso 1 1 calc R U
O4 O 0.5435(2) 0.46994(13) 0.43750(16) 0.0571(7) Uani 1 1 d . .
C24 C 0.1576(3) 0.62119(14) -0.09433(16) 0.0338(7) Uani 1 1 d . .
H24A H 0.1714 0.5927 -0.1363 0.051 Uiso 1 1 calc R U
H24B H 0.0947 0.6439 -0.1096 0.051 Uiso 1 1 calc R U
H24C H 0.2155 0.6493 -0.0859 0.051 Uiso 1 1 calc R U
C13 C 0.3047(2) 0.83624(13) 0.21942(18) 0.0305(6) Uani 1 1 d . .
H13A H 0.3276 0.8334 0.2756 0.046 Uiso 1 1 calc R U
H13B H 0.3645 0.8416 0.1885 0.046 Uiso 1 1 calc R U
H13C H 0.2583 0.8708 0.2108 0.046 Uiso 1 1 calc R U
O5 O 0.4467(2) 0.31792(11) 0.3185(2) 0.0625(9) Uani 1 1 d . .
C25 C 0.1698(3) 0.47716(14) -0.06442(18) 0.0355(7) Uani 1 1 d . .
H25A H 0.1671 0.4376 -0.0387 0.053 Uiso 1 1 calc R U
H25B H 0.1182 0.4787 -0.1095 0.053 Uiso 1 1 calc R U
H25C H 0.2384 0.4834 -0.0829 0.053 Uiso 1 1 calc R U
C18 C -0.1225(3) 0.73376(18) -0.0112(2) 0.0477(9) Uani 1 1 d . .
H18A H -0.1946 0.7452 -0.0229 0.072 Uiso 1 1 calc R U
H18B H -0.0803 0.7703 -0.0042 0.072 Uiso 1 1 calc R U
H18C H -0.0991 0.7099 -0.0551 0.072 Uiso 1 1 calc R U
C19 C -0.3008(2) 0.69483(18) 0.0995(2) 0.0462(9) Uani 1 1 d . .
H19A H -0.3360 0.6774 0.1431 0.069 Uiso 1 1 calc R U
H19B H -0.3106 0.7387 0.0986 0.069 Uiso 1 1 calc R U
H19C H -0.3293 0.6776 0.0494 0.069 Uiso 1 1 calc R U
C32 C 0.15691(19) 0.39819(11) 0.30424(16) 0.0210(5) Uani 1 1 d . .
C44 C 0.40387(19) 0.59711(12) 0.14520(16) 0.0235(5) Uani 1 1 d . .
C38 C 0.45040(19) 0.61793(12) 0.31319(16) 0.0229(5) Uani 1 1 d . .
C26 C 0.23826(19) 0.47283(12) 0.42610(15) 0.0208(5) Uani 1 1 d . .
C37 C 0.1788(2) 0.35092(12) 0.25421(17) 0.0266(6) Uani 1 1 d . .
H37 H 0.2406 0.3517 0.2280 0.032 Uiso 1 1 calc R U
C36 C 0.1113(2) 0.30230(13) 0.24206(18) 0.0308(6) Uani 1 1 d . .
H36 H 0.1268 0.2701 0.2079 0.037 Uiso 1 1 calc R U
C33 C 0.0669(2) 0.39580(13) 0.34314(19) 0.0309(6) Uani 1 1 d . .
H33 H 0.0518 0.4269 0.3790 0.037 Uiso 1 1 calc R U
C43 C 0.4282(2) 0.61375(13) 0.39195(17) 0.0277(6) Uani 1 1 d . .
H43 H 0.3812 0.5840 0.4072 0.033 Uiso 1 1 calc R U
C31 C 0.2837(2) 0.42986(15) 0.47775(18) 0.0330(7) Uani 1 1 d . .
H31 H 0.3215 0.3973 0.4578 0.040 Uiso 1 1 calc R U
C27 C 0.1841(2) 0.52012(14) 0.45673(17) 0.0322(6) Uani 1 1 d . .
H27 H 0.1530 0.5498 0.4223 0.039 Uiso 1 1 calc R U
C39 C 0.5229(2) 0.66044(14) 0.2927(2) 0.0359(7) Uani 1 1 d . .
H39 H 0.5411 0.6629 0.2397 0.043 Uiso 1 1 calc R U
C49 C 0.3926(2) 0.65805(14) 0.1281(2) 0.0351(7) Uani 1 1 d . .
H49 H 0.3749 0.6851 0.1683 0.042 Uiso 1 1 calc R U
C35 C 0.0216(2) 0.30161(14) 0.2803(2) 0.0365(7) Uani 1 1 d . .
H35 H -0.0249 0.2688 0.2724 0.044 Uiso 1 1 calc R U
C42 C 0.4741(2) 0.65253(15) 0.4483(2) 0.0367(7) Uani 1 1 d . .
H42 H 0.4578 0.6495 0.5018 0.044 Uiso 1 1 calc R U
C34 C -0.0007(2) 0.34799(15) 0.3296(2) 0.0416(8) Uani 1 1 d . .
H34 H -0.0633 0.3473 0.3548 0.050 Uiso 1 1 calc R U
C48 C 0.4066(2) 0.68009(17) 0.0534(2) 0.0428(9) Uani 1 1 d . .
H48 H 0.4001 0.7221 0.0433 0.051 Uiso 1 1 calc R U
C29 C 0.2194(3) 0.48157(16) 0.58828(18) 0.0392(7) Uani 1 1 d . .
H29 H 0.2127 0.4845 0.6434 0.047 Uiso 1 1 calc R U
C28 C 0.1749(3) 0.52437(15) 0.53730(19) 0.0391(8) Uani 1 1 d . .
H28 H 0.1378 0.5570 0.5576 0.047 Uiso 1 1 calc R U
C30 C 0.2737(3) 0.43456(17) 0.55817(19) 0.0425(8) Uani 1 1 d . .
H30 H 0.3046 0.4051 0.5930 0.051 Uiso 1 1 calc R U
C45 C 0.4264(3) 0.55905(16) 0.0846(2) 0.0459(9) Uani 1 1 d . .
H45 H 0.4338 0.5170 0.0944 0.055 Uiso 1 1 calc R U
C40 C 0.5684(3) 0.69898(17) 0.3494(2) 0.0470(9) Uani 1 1 d . .
H40 H 0.6171 0.7280 0.3348 0.056 Uiso 1 1 calc R U
C41 C 0.5436(3) 0.69554(16) 0.4268(2) 0.0459(9) Uani 1 1 d . .
H41 H 0.5742 0.7226 0.4652 0.055 Uiso 1 1 calc R U
C47 C 0.4297(3) 0.64198(18) -0.0057(2) 0.0485(9) Uani 1 1 d . .
H47 H 0.4396 0.6573 -0.0568 0.058 Uiso 1 1 calc R U
C46 C 0.4384(4) 0.5815(2) 0.0093(2) 0.0650(13) Uani 1 1 d . .
H46 H 0.4528 0.5546 -0.0320 0.078 Uiso 1 1 calc R U
W1 W 0.10131(2) 0.59951(2) 0.22657(2) 0.01347(3) Uani 1 1 d . .
Mo1 Mo 0.42353(2) 0.45399(2) 0.26927(2) 0.02041(5) Uani 1 1 d . .
P1 P 0.24729(5) 0.46070(3) 0.32056(4) 0.01742(12) Uani 1 1 d . .
P2 P 0.38682(5) 0.56495(3) 0.24259(4) 0.01741(12) Uani 1 1 d . .
C5 C 0.4387(2) 0.36733(15) 0.3000(2) 0.0371(7) Uani 1 1 d . .
C2 C 0.24964(17) 0.57474(11) 0.25481(13) 0.0159(4) Uani 1 1 d . .
C3 C 0.5619(2) 0.46215(13) 0.22763(19) 0.0312(6) Uani 1 1 d . .
C1 C 0.19096(17) 0.53028(11) 0.27791(14) 0.0164(4) Uani 1 1 d . .
C4 C 0.4964(2) 0.46900(14) 0.37828(19) 0.0316(6) Uani 1 1 d . .
O6 O 0.3496(2) 0.39946(12) 0.10222(16) 0.0523(7) Uani 1 1 d . .
C6 C 0.3717(2) 0.42248(14) 0.16158(19) 0.0324(6) Uani 1 1 d . .

loop_
_atom_site_aniso_label
_atom_site_aniso_U_11
_atom_site_aniso_U_22
_atom_site_aniso_U_33
_atom_site_aniso_U_23
_atom_site_aniso_U_13
_atom_site_aniso_U_12
I1 0.02771(8) 0.02549(9) 0.01715(7) -0.00390(6) 0.00388(6) 0.00651(7)
N2 0.0184(9) 0.0147(10) 0.0161(9) 0.0037(7) 0.0014(7) -0.0002(8)
N1 0.0188(9) 0.0140(10) 0.0166(9) 0.0006(7) -0.0001(7) 0.0010(7)
N3 0.0166(9) 0.0158(10) 0.0165(9) 0.0027(7) 0.0019(7) 0.0014(7)
N6 0.0244(10) 0.0191(11) 0.0129(9) 0.0014(7) 0.0025(7) -0.0030(8)
N4 0.0191(9) 0.0214(11) 0.0165(9) 0.0047(8) 0.0005(7) 0.0002(8)
N5 0.0200(9) 0.0150(10) 0.0127(8) -0.0002(7) 0.0025(7) -0.0007(8)
O3 0.0300(11) 0.0487(15) 0.0706(18) 0.0153(13) 0.0235(12) 0.0055(10)
C9 0.0170(10) 0.0172(12) 0.0200(11) -0.0031(9) 0.0006(8) 0.0018(9)
O7 0.0253(9) 0.0249(11) 0.0462(13) 0.0048(9) 0.0082(9) -0.0058(8)
C10 0.0184(10) 0.0173(12) 0.0248(12) -0.0024(9) 0.0029(9) -0.0005(9)
C20 0.0353(14) 0.0157(13) 0.0232(12) -0.0012(10) 0.0036(10) 0.0008(11)
C21 0.0186(10) 0.0197(13) 0.0181(11) -0.0042(9) 0.0008(8) -0.0011(9)
C15 0.0172(10) 0.0191(13) 0.0200(11) -0.0015(9) 0.0020(8) 0.0003(9)
C7 0.0205(11) 0.0205(13) 0.0221(12) 0.0006(9) 0.0017(9) 0.0023(10)
C11 0.0182(10) 0.0129(12) 0.0253(12) 0.0030(9) 0.0055(9) 0.0007(9)
C17 0.0233(12) 0.0266(15) 0.0247(13) 0.0068(11) -0.0025(10) 0.0036(10)
C16 0.0206(11) 0.0258(15) 0.0296(14) 0.0037(11) -0.0018(10) 0.0039(10)
C8 0.0277(13) 0.0202(14) 0.0243(13) -0.0025(10) -0.0037(10) -0.0003(10)
C22 0.0260(12) 0.0225(14) 0.0194(11) -0.0066(10) 0.0033(9) -0.0010(10)
C23 0.0236(12) 0.0289(15) 0.0171(11) -0.0028(10) 0.0049(9) -0.0030(10)
C12 0.0336(14) 0.0204(14) 0.0268(13) 0.0065(10) 0.0020(11) -0.0037(11)
B1 0.0233(12) 0.0179(14) 0.0136(11) 0.0026(10) -0.0001(9) -0.0030(10)
C14 0.0209(11) 0.0316(15) 0.0253(13) 0.0016(11) 0.0060(10) 0.0026(11)
O4 0.0504(15) 0.074(2) 0.0449(15) 0.0134(14) -0.0130(12) -0.0093(14)
C24 0.0517(18) 0.0316(17) 0.0195(13) 0.0008(11) 0.0119(12) -0.0054(14)
C13 0.0339(14) 0.0223(15) 0.0356(15) -0.0057(12) 0.0042(12) -0.0115(12)
O5 0.0503(15) 0.0250(13) 0.114(3) 0.0272(15) 0.0189(16) 0.0067(11)
C25 0.0503(18) 0.0320(17) 0.0252(14) -0.0124(12) 0.0100(13) 0.0001(14)
C18 0.0346(16) 0.064(2) 0.0432(19) 0.0316(18) -0.0048(14) 0.0059(16)
C19 0.0241(14) 0.064(2) 0.050(2) 0.0197(18) 0.0022(13) 0.0141(15)
C32 0.0221(11) 0.0141(12) 0.0269(12) 0.0040(10) 0.0030(9) -0.0028(9)
C44 0.0208(11) 0.0257(14) 0.0249(12) 0.0065(10) 0.0071(9) 0.0002(10)
C38 0.0182(11) 0.0193(13) 0.0306(13) 0.0007(10) -0.0014(10) 0.0020(10)
C26 0.0210(11) 0.0207(13) 0.0209(11) 0.0050(9) 0.0038(9) -0.0036(10)
C37 0.0295(13) 0.0213(14) 0.0295(14) 0.0004(11) 0.0065(11) -0.0020(11)
C36 0.0384(16) 0.0202(14) 0.0335(15) -0.0010(11) 0.0008(12) -0.0067(12)
C33 0.0289(13) 0.0239(15) 0.0414(17) -0.0022(12) 0.0120(12) -0.0063(11)
C43 0.0291(13) 0.0247(15) 0.0285(14) -0.0009(11) -0.0023(11) 0.0028(11)
C31 0.0358(15) 0.0363(18) 0.0271(14) 0.0089(12) 0.0039(12) 0.0106(13)
C27 0.0450(17) 0.0271(16) 0.0252(14) 0.0075(11) 0.0083(12) 0.0084(13)
C39 0.0280(14) 0.0361(18) 0.0443(18) -0.0040(14) 0.0070(13) -0.0107(13)
C49 0.0350(15) 0.0331(17) 0.0396(17) 0.0133(13) 0.0189(13) 0.0145(13)
C35 0.0382(16) 0.0229(16) 0.0482(19) 0.0003(13) 0.0025(14) -0.0129(13)
C42 0.0372(16) 0.0367(18) 0.0344(16) -0.0064(13) -0.0092(13) 0.0091(14)
C34 0.0301(15) 0.0372(19) 0.059(2) -0.0056(16) 0.0166(15) -0.0141(14)
C48 0.0381(17) 0.046(2) 0.047(2) 0.0252(16) 0.0201(15) 0.0171(15)
C29 0.0469(18) 0.049(2) 0.0229(14) 0.0080(13) 0.0096(13) -0.0033(15)
C28 0.058(2) 0.0340(18) 0.0268(15) 0.0019(12) 0.0152(14) 0.0088(15)
C30 0.0491(19) 0.050(2) 0.0283(15) 0.0180(14) 0.0034(14) 0.0107(16)
C45 0.076(3) 0.0289(18) 0.0360(18) 0.0018(14) 0.0214(17) -0.0027(17)
C40 0.0317(16) 0.043(2) 0.066(3) -0.0125(18) -0.0005(16) -0.0153(15)
C41 0.0375(17) 0.041(2) 0.056(2) -0.0202(17) -0.0148(16) -0.0007(15)
C47 0.054(2) 0.058(2) 0.0351(18) 0.0196(16) 0.0169(16) 0.0001(18)
C46 0.113(4) 0.050(3) 0.036(2) 0.0011(17) 0.035(2) -0.007(2)
W1 0.01489(4) 0.01257(5) 0.01304(4) 0.00005(3) 0.00168(3) 0.00091(3)
Mo1 0.01685(9) 0.01597(11) 0.02902(11) 0.00398(8) 0.00577(8) 0.00264(8)
P1 0.0167(3) 0.0146(3) 0.0212(3) 0.0031(2) 0.0031(2) 0.0004(2)
P2 0.0153(3) 0.0163(3) 0.0211(3) 0.0020(2) 0.0041(2) 0.0005(2)
C5 0.0248(13) 0.0278(17) 0.060(2) 0.0094(15) 0.0111(13) 0.0041(12)
C2 0.0175(10) 0.0146(12) 0.0159(10) -0.0023(8) 0.0022(8) -0.0009(9)
C3 0.0269(13) 0.0249(15) 0.0428(17) 0.0076(12) 0.0090(12) 0.0074(11)
C1 0.0181(10) 0.0153(12) 0.0158(10) -0.0010(8) 0.0020(8) 0.0009(9)
C4 0.0255(13) 0.0326(17) 0.0368(16) 0.0078(13) 0.0022(11) -0.0007(12)
O6 0.0552(16) 0.0636(18) 0.0400(14) -0.0171(12) 0.0160(12) -0.0141(13)
C6 0.0317(14) 0.0291(16) 0.0380(16) 0.0001(13) 0.0124(12) -0.0016(12)

loop_
_atom_type_symbol
_atom_type_description
_atom_type_scat_dispersion_real
_atom_type_scat_dispersion_imag
_atom_type_scat_source
C C 0.0033 0.0016 'International Tables Vol C Tables 4.2.6.8 and 6.1.1.4'
H H 0.0000 0.0000 'International Tables Vol C Tables 4.2.6.8 and 6.1.1.4'
B B 0.0013 0.0007 'International Tables Vol C Tables 4.2.6.8 and 6.1.1.4'
N N 0.0061 0.0033 'International Tables Vol C Tables 4.2.6.8 and 6.1.1.4'
O O 0.0106 0.0060 'International Tables Vol C Tables 4.2.6.8 and 6.1.1.4'
P P 0.1023 0.0942 'International Tables Vol C Tables 4.2.6.8 and 6.1.1.4'
Mo Mo -1.6832 0.6857 'International Tables Vol C Tables 4.2.6.8 and 6.1.1.4'
I I -0.4742 1.8119 'International Tables Vol C Tables 4.2.6.8 and 6.1.1.4'
W W -0.8490 6.8722 'International Tables Vol C Tables 4.2.6.8 and 6.1.1.4'

loop_
_geom_angle_atom_site_label_1
_geom_angle_atom_site_label_2
_geom_angle_atom_site_label_3
_geom_angle
C11 N2 N1 110.32(19)
C11 N2 B1 129.4(2)
N1 N2 B1 119.81(19)
C9 N1 N2 105.97(19)
C9 N1 W1 134.23(16)
N2 N1 W1 119.79(15)
C15 N3 N4 106.43(19)
C15 N3 W1 135.94(16)
N4 N3 W1 117.61(14)
C23 N6 N5 109.4(2)
C23 N6 B1 129.7(2)
N5 N6 B1 118.58(19)
C17 N4 N3 109.4(2)
C17 N4 B1 128.9(2)
N3 N4 B1 121.68(19)
C21 N5 N6 106.40(19)
C21 N5 W1 132.70(16)
N6 N5 W1 120.41(15)
N1 C9 C10 110.1(2)
N1 C9 C8 125.0(2)
C10 C9 C8 124.8(2)
C11 C10 C9 105.8(2)
C11 C10 C13 127.3(2)
C9 C10 C13 126.8(2)
C21 C20 H20A 109.5
C21 C20 H20B 109.5
H20A C20 H20B 109.5
C21 C20 H20C 109.5
H20A C20 H20C 109.5
H20B C20 H20C 109.5
N5 C21 C22 110.0(2)
N5 C21 C20 123.6(2)
C22 C21 C20 126.5(2)
N3 C15 C16 109.8(2)
N3 C15 C14 125.4(2)
C16 C15 C14 124.7(2)
O7 C7 W1 178.4(2)
N2 C11 C10 107.8(2)
N2 C11 C12 122.6(2)
C10 C11 C12 129.6(2)
N4 C17 C16 108.5(2)
N4 C17 C18 123.2(2)
C16 C17 C18 128.3(3)
C17 C16 C15 105.8(2)
C17 C16 C19 127.6(3)
C15 C16 C19 126.6(3)
C9 C8 H8A 109.5
C9 C8 H8B 109.5
H8A C8 H8B 109.5
C9 C8 H8C 109.5
H8A C8 H8C 109.5
H8B C8 H8C 109.5
C23 C22 C21 105.7(2)
C23 C22 C25 127.4(2)
C21 C22 C25 126.9(3)
N6 C23 C22 108.5(2)
N6 C23 C24 122.6(3)
C22 C23 C24 128.9(2)
C11 C12 H12A 109.5
C11 C12 H12B 109.5
H12A C12 H12B 109.5
C11 C12 H12C 109.5
H12A C12 H12C 109.5
H12B C12 H12C 109.5
N2 B1 N6 110.1(2)
N2 B1 N4 108.3(2)
N6 B1 N4 107.9(2)
N2 B1 H1 110.2
N6 B1 H1 110.2
N4 B1 H1 110.2
C15 C14 H14A 109.5
C15 C14 H14B 109.5
H14A C14 H14B 109.5
C15 C14 H14C 109.5
H14A C14 H14C 109.5
H14B C14 H14C 109.5
C23 C24 H24A 109.5
C23 C24 H24B 109.5
H24A C24 H24B 109.5
C23 C24 H24C 109.5
H24A C24 H24C 109.5
H24B C24 H24C 109.5
C10 C13 H13A 109.5
C10 C13 H13B 109.5
H13A C13 H13B 109.5
C10 C13 H13C 109.5
H13A C13 H13C 109.5
H13B C13 H13C 109.5
C22 C25 H25A 109.5
C22 C25 H25B 109.5
H25A C25 H25B 109.5
C22 C25 H25C 109.5
H25A C25 H25C 109.5
H25B C25 H25C 109.5
C17 C18 H18A 109.5
C17 C18 H18B 109.5
H18A C18 H18B 109.5
C17 C18 H18C 109.5
H18A C18 H18C 109.5
H18B C18 H18C 109.5
C16 C19 H19A 109.5
C16 C19 H19B 109.5
H19A C19 H19B 109.5
C16 C19 H19C 109.5
H19A C19 H19C 109.5
H19B C19 H19C 109.5
C33 C32 C37 118.8(2)
C33 C32 P1 121.0(2)
C37 C32 P1 120.2(2)
C45 C44 C49 117.7(3)
C45 C44 P2 118.9(2)
C49 C44 P2 123.3(2)
C43 C38 C39 118.6(3)
C43 C38 P2 118.0(2)
C39 C38 P2 123.4(2)
C27 C26 C31 118.9(3)
C27 C26 P1 123.5(2)
C31 C26 P1 117.5(2)
C32 C37 C36 120.9(3)
C32 C37 H37 119.6
C36 C37 H37 119.6
C35 C36 C37 119.1(3)
C35 C36 H36 120.4
C37 C36 H36 120.4
C34 C33 C32 120.0(3)
C34 C33 H33 120.0
C32 C33 H33 120.0
C42 C43 C38 120.8(3)
C42 C43 H43 119.6
C38 C43 H43 119.6
C30 C31 C26 120.1(3)
C30 C31 H31 120.0
C26 C31 H31 120.0
C28 C27 C26 120.4(3)
C28 C27 H27 119.8
C26 C27 H27 119.8
C40 C39 C38 120.2(3)
C40 C39 H39 119.9
C38 C39 H39 119.9
C48 C49 C44 121.0(3)
C48 C49 H49 119.5
C44 C49 H49 119.5
C34 C35 C36 120.4(3)
C34 C35 H35 119.8
C36 C35 H35 119.8
C41 C42 C43 120.0(3)
C41 C42 H42 120.0
C43 C42 H42 120.0
C35 C34 C33 120.8(3)
C35 C34 H34 119.6
C33 C34 H34 119.6
C47 C48 C49 120.6(3)
C47 C48 H48 119.7
C49 C48 H48 119.7
C30 C29 C28 119.2(3)
C30 C29 H29 120.4
C28 C29 H29 120.4
C29 C28 C27 120.6(3)
C29 C28 H28 119.7
C27 C28 H28 119.7
C29 C30 C31 120.8(3)
C29 C30 H30 119.6
C31 C30 H30 119.6
C44 C45 C46 120.8(3)
C44 C45 H45 119.6
C46 C45 H45 119.6
C41 C40 C39 120.6(3)
C41 C40 H40 119.7
C39 C40 H40 119.7
C40 C41 C42 119.7(3)
C40 C41 H41 120.1
C42 C41 H41 120.1
C48 C47 C46 119.3(3)
C48 C47 H47 120.4
C46 C47 H47 120.4
C47 C46 C45 120.6(4)
C47 C46 H46 119.7
C45 C46 H46 119.7
C7 W1 C2 110.59(10)
C7 W1 C1 73.19(10)
C2 W1 C1 37.58(9)
C7 W1 N5 93.65(9)
C2 W1 N5 90.55(8)
C1 W1 N5 96.50(8)
C7 W1 N1 165.00(9)
C2 W1 N1 84.10(8)
C1 W1 N1 121.18(8)
N5 W1 N1 89.07(7)
C7 W1 N3 85.89(9)
C2 W1 N3 160.14(8)
C1 W1 N3 157.76(8)
N5 W1 N3 76.98(7)
N1 W1 N3 80.35(7)
C7 W1 I1 86.51(7)
C2 W1 I1 106.48(6)
C1 W1 I1 100.97(6)
N5 W1 I1 161.77(5)
N1 W1 I1 86.34(5)
N3 W1 I1 84.86(5)
C5 Mo1 C3 96.06(12)
C5 Mo1 C6 85.66(14)
C3 Mo1 C6 87.66(13)
C5 Mo1 C4 83.65(14)
C3 Mo1 C4 86.34(12)
C6 Mo1 C4 167.12(12)
C5 Mo1 P1 92.35(9)
C3 Mo1 P1 171.41(9)
C6 Mo1 P1 94.73(8)
C4 Mo1 P1 92.87(8)
C5 Mo1 P2 172.73(9)
C3 Mo1 P2 90.71(8)
C6 Mo1 P2 97.31(9)
C4 Mo1 P2 94.16(9)
P1 Mo1 P2 80.81(2)
C32 P1 C26 99.86(12)
C32 P1 C1 110.08(11)
C26 P1 C1 102.15(11)
C32 P1 Mo1 119.82(9)
C26 P1 Mo1 118.46(8)
C1 P1 Mo1 105.14(8)
C2 P2 C44 104.11(11)
C2 P2 C38 104.32(11)
C44 P2 C38 105.21(13)
C2 P2 Mo1 105.50(8)
C44 P2 Mo1 120.27(9)
C38 P2 Mo1 115.73(9)
O5 C5 Mo1 179.0(3)
C1 C2 P2 122.50(19)
C1 C2 W1 73.13(14)
P2 C2 W1 157.89(14)
O3 C3 Mo1 177.8(3)
C2 C1 P1 121.28(18)
C2 C1 W1 69.29(14)
P1 C1 W1 169.00(14)
O4 C4 Mo1 170.5(3)
O6 C6 Mo1 172.5(3)

loop_
_geom_bond_atom_site_label_1
_geom_bond_atom_site_label_2
_geom_bond_distance
I1 W1 2.78024(19)
N2 C11 1.360(3)
N2 N1 1.370(3)
N2 B1 1.525(3)
N1 C9 1.357(3)
N1 W1 2.241(2)
N3 C15 1.357(3)
N3 N4 1.376(3)
N3 W1 2.2596(19)
N6 C23 1.351(3)
N6 N5 1.376(3)
N6 B1 1.536(4)
N4 C17 1.354(3)
N4 B1 1.541(3)
N5 C21 1.356(3)
N5 W1 2.1531(19)
O3 C3 1.149(3)
C9 C10 1.397(4)
C9 C8 1.488(3)
O7 C7 1.146(3)
C10 C11 1.379(3)
C10 C13 1.500(4)
C20 C21 1.491(4)
C20 H20A 0.9800
C20 H20B 0.9800
C20 H20C 0.9800
C21 C22 1.387(3)
C15 C16 1.392(4)
C15 C14 1.492(4)
C7 W1 1.977(3)
C11 C12 1.489(4)
C17 C16 1.380(4)
C17 C18 1.489(4)
C16 C19 1.498(4)
C8 H8A 0.9800
C8 H8B 0.9800
C8 H8C 0.9800
C22 C23 1.383(4)
C22 C25 1.500(4)
C23 C24 1.494(4)
C12 H12A 0.9800
C12 H12B 0.9800
C12 H12C 0.9800
B1 H1 1.0000
C14 H14A 0.9800
C14 H14B 0.9800
C14 H14C 0.9800
O4 C4 1.138(4)
C24 H24A 0.9800
C24 H24B 0.9800
C24 H24C 0.9800
C13 H13A 0.9800
C13 H13B 0.9800
C13 H13C 0.9800
O5 C5 1.141(4)
C25 H25A 0.9800
C25 H25B 0.9800
C25 H25C 0.9800
C18 H18A 0.9800
C18 H18B 0.9800
C18 H18C 0.9800
C19 H19A 0.9800
C19 H19B 0.9800
C19 H19C 0.9800
C32 C33 1.391(4)
C32 C37 1.392(4)
C32 P1 1.826(3)
C44 C45 1.379(4)
C44 C49 1.386(4)
C44 P2 1.830(3)
C38 C43 1.393(4)
C38 C39 1.397(4)
C38 P2 1.830(3)
C26 C27 1.387(4)
C26 C31 1.395(4)
C26 P1 1.825(3)
C37 C36 1.397(4)
C37 H37 0.9500
C36 C35 1.380(4)
C36 H36 0.9500
C33 C34 1.386(4)
C33 H33 0.9500
C43 C42 1.388(4)
C43 H43 0.9500
C31 C30 1.386(4)
C31 H31 0.9500
C27 C28 1.386(4)
C27 H27 0.9500
C39 C40 1.386(5)
C39 H39 0.9500
C49 C48 1.385(4)
C49 H49 0.9500
C35 C34 1.370(5)
C35 H35 0.9500
C42 C41 1.383(5)
C42 H42 0.9500
C34 H34 0.9500
C48 C47 1.363(5)
C48 H48 0.9500
C29 C30 1.379(5)
C29 C28 1.381(4)
C29 H29 0.9500
C28 H28 0.9500
C30 H30 0.9500
C45 C46 1.393(5)
C45 H45 0.9500
C40 C41 1.380(5)
C40 H40 0.9500
C41 H41 0.9500
C47 C46 1.366(6)
C47 H47 0.9500
C46 H46 0.9500
W1 C2 2.032(2)
W1 C1 2.079(2)
Mo1 C5 1.995(3)
Mo1 C3 1.996(3)
Mo1 C6 2.025(3)
Mo1 C4 2.042(3)
Mo1 P1 2.5233(6)
Mo1 P2 2.5379(7)
P1 C1 1.833(2)
P2 C2 1.829(2)
C2 C1 1.325(3)
O6 C6 1.147(4)

loop_
_geom_torsion_atom_site_label_1
_geom_torsion_atom_site_label_2
_geom_torsion_atom_site_label_3
_geom_torsion_atom_site_label_4
_geom_torsion
C11 N2 N1 C9 0.3(3)
B1 N2 N1 C9 -172.5(2)
C11 N2 N1 W1 179.96(15)
B1 N2 N1 W1 7.2(3)
C15 N3 N4 C17 0.2(3)
W1 N3 N4 C17 178.77(17)
C15 N3 N4 B1 -178.7(2)
W1 N3 N4 B1 -0.1(3)
C23 N6 N5 C21 -1.0(3)
B1 N6 N5 C21 163.2(2)
C23 N6 N5 W1 171.97(16)
B1 N6 N5 W1 -23.8(3)
N2 N1 C9 C10 0.4(3)
W1 N1 C9 C10 -179.17(17)
N2 N1 C9 C8 -177.0(2)
W1 N1 C9 C8 3.4(4)
N1 C9 C10 C11 -1.0(3)
C8 C9 C10 C11 176.5(2)
N1 C9 C10 C13 176.5(2)
C8 C9 C10 C13 -6.1(4)
N6 N5 C21 C22 2.3(3)
W1 N5 C21 C22 -169.51(17)
N6 N5 C21 C20 -176.7(2)
W1 N5 C21 C20 11.5(4)
N4 N3 C15 C16 -0.3(3)
W1 N3 C15 C16 -178.53(19)
N4 N3 C15 C14 178.2(2)
W1 N3 C15 C14 0.0(4)
N1 N2 C11 C10 -0.9(3)
B1 N2 C11 C10 171.0(2)
N1 N2 C11 C12 178.5(2)
B1 N2 C11 C12 -9.6(4)
C9 C10 C11 N2 1.1(3)
C13 C10 C11 N2 -176.3(2)
C9 C10 C11 C12 -178.2(3)
C13 C10 C11 C12 4.3(4)
N3 N4 C17 C16 0.0(3)
B1 N4 C17 C16 178.8(2)
N3 N4 C17 C18 179.2(3)
B1 N4 C17 C18 -2.0(5)
N4 C17 C16 C15 -0.2(3)
C18 C17 C16 C15 -179.4(3)
N4 C17 C16 C19 -179.4(3)
C18 C17 C16 C19 1.5(6)
N3 C15 C16 C17 0.4(3)
C14 C15 C16 C17 -178.2(3)
N3 C15 C16 C19 179.5(3)
C14 C15 C16 C19 0.9(5)
N5 C21 C22 C23 -2.6(3)
C20 C21 C22 C23 176.3(2)
N5 C21 C22 C25 177.9(3)
C20 C21 C22 C25 -3.2(4)
N5 N6 C23 C22 -0.6(3)
B1 N6 C23 C22 -162.5(2)
N5 N6 C23 C24 178.6(2)
B1 N6 C23 C24 16.6(4)
C21 C22 C23 N6 1.9(3)
C25 C22 C23 N6 -178.5(3)
C21 C22 C23 C24 -177.2(3)
C25 C22 C23 C24 2.4(5)
C11 N2 B1 N6 127.3(2)
N1 N2 B1 N6 -61.5(3)
C11 N2 B1 N4 -115.0(3)
N1 N2 B1 N4 56.2(3)
C23 N6 B1 N2 -126.8(3)
N5 N6 B1 N2 72.6(3)
C23 N6 B1 N4 115.2(3)
N5 N6 B1 N4 -45.3(3)
C17 N4 B1 N2 120.4(3)
N3 N4 B1 N2 -60.9(3)
C17 N4 B1 N6 -120.4(3)
N3 N4 B1 N6 58.2(3)
C33 C32 C37 C36 1.0(4)
P1 C32 C37 C36 179.0(2)
C32 C37 C36 C35 0.2(4)
C37 C32 C33 C34 -2.2(5)
P1 C32 C33 C34 179.8(3)
C39 C38 C43 C42 2.5(4)
P2 C38 C43 C42 179.9(2)
C27 C26 C31 C30 0.5(5)
P1 C26 C31 C30 -175.9(3)
C31 C26 C27 C28 -0.3(5)
P1 C26 C27 C28 175.8(3)
C43 C38 C39 C40 -2.5(4)
P2 C38 C39 C40 -179.7(3)
C45 C44 C49 C48 -1.9(5)
P2 C44 C49 C48 179.8(3)
C37 C36 C35 C34 -0.1(5)
C38 C43 C42 C41 -0.7(4)
C36 C35 C34 C33 -1.2(6)
C32 C33 C34 C35 2.4(5)
C44 C49 C48 C47 1.5(5)
C30 C29 C28 C27 0.4(5)
C26 C27 C28 C29 -0.1(5)
C28 C29 C30 C31 -0.2(5)
C26 C31 C30 C29 -0.2(5)
C49 C44 C45 C46 0.7(6)
P2 C44 C45 C46 179.0(3)
C38 C39 C40 C41 0.7(5)
C39 C40 C41 C42 1.1(5)
C43 C42 C41 C40 -1.1(5)
C49 C48 C47 C46 0.3(6)
C48 C47 C46 C45 -1.6(7)
C44 C45 C46 C47 1.0(7)
C33 C32 P1 C26 37.6(3)
C37 C32 P1 C26 -140.4(2)
C33 C32 P1 C1 -69.3(3)
C37 C32 P1 C1 112.7(2)
C33 C32 P1 Mo1 168.7(2)
C37 C32 P1 Mo1 -9.3(3)
C27 C26 P1 C32 -103.6(2)
C31 C26 P1 C32 72.5(2)
C27 C26 P1 C1 9.6(3)
C31 C26 P1 C1 -174.3(2)
C27 C26 P1 Mo1 124.4(2)
C31 C26 P1 Mo1 -59.4(2)
C45 C44 P2 C2 -111.1(3)
C49 C44 P2 C2 67.1(3)
C45 C44 P2 C38 139.5(3)
C49 C44 P2 C38 -42.3(3)
C45 C44 P2 Mo1 6.7(3)
C49 C44 P2 Mo1 -175.1(2)
C43 C38 P2 C2 54.8(2)
C39 C38 P2 C2 -128.0(2)
C43 C38 P2 C44 164.0(2)
C39 C38 P2 C44 -18.7(3)
C43 C38 P2 Mo1 -60.7(2)
C39 C38 P2 Mo1 116.6(2)
C44 P2 C2 C1 131.2(2)
C38 P2 C2 C1 -118.7(2)
Mo1 P2 C2 C1 3.7(2)
C44 P2 C2 W1 0.4(4)
C38 P2 C2 W1 110.5(4)
Mo1 P2 C2 W1 -127.1(3)
P2 C2 C1 P1 13.9(3)
W1 C2 C1 P1 176.60(18)
P2 C2 C1 W1 -162.68(19)
C32 P1 C1 C2 -154.0(2)
C26 P1 C1 C2 100.6(2)
Mo1 P1 C1 C2 -23.6(2)
C32 P1 C1 W1 9.1(7)
C26 P1 C1 W1 -96.3(7)
Mo1 P1 C1 W1 139.4(7)
